data_4131788
loop_
_publ_author_name
'Rauch, Michael'
'Parkin, Gerard'

_publ_section_title
;
 Zinc and Magnesium Catalysts for the Hydrosilylation of Carbon Dioxide.
;
_journal_issue 50
_journal_name_full 'Journal of the American Chemical Society'
_journal_page_first 18162
_journal_page_last 18165
_journal_paper_doi 10.1021/jacs.7b10776
_journal_volume 139
_journal_year 2017
_chemical_formula_sum 'C40 H54 Br N6 Si3 Zn'
_chemical_formula_weight 848.44
_space_group_crystal_system triclinic
_space_group_IT_number 2
_space_group_name_Hall '-P 1'
_space_group_name_H-M_alt 'P -1'
_atom_sites_solution_hydrogens geom
_audit_creation_method SHELXL-2014/7
_cell_angle_alpha 79.2769(5)
_cell_angle_beta 75.4065(5)
_cell_angle_gamma 65.8128(5)
_cell_formula_units_Z 2
_cell_length_a 11.1490(4)
_cell_length_b 12.2530(4)
_cell_length_c 17.8168(6)
_cell_measurement_reflns_used 9922
_cell_measurement_temperature 130(2)
_cell_measurement_theta_max 30.58
_cell_measurement_theta_min 2.27
_cell_volume 2139.15(13)
_computing_cell_refinement 'Bruker SAINT'
_computing_data_collection 'Bruker APEX2'
_computing_data_reduction 'Bruker SAINT'
_computing_molecular_graphics 'Bruker SHELXTL'
_computing_publication_material 'Bruker SHELXTL'
_computing_structure_refinement 'SHELXL-2014/7 (Sheldrick, 2014)'
_computing_structure_solution 'SHELXS-97 (Sheldrick 2008)'
_diffrn_ambient_temperature 130(2)
_diffrn_measured_fraction_theta_full 1.000
_diffrn_measured_fraction_theta_max 0.993
_diffrn_measurement_device_type 'Bruker APEX-II CCD'
_diffrn_measurement_method '\f and \w scans'
_diffrn_radiation_type MoK\a
_diffrn_radiation_wavelength 0.71073
_diffrn_reflns_av_R_equivalents 0.0645
_diffrn_reflns_av_unetI/netI 0.0872
_diffrn_reflns_Laue_measured_fraction_full 1.000
_diffrn_reflns_Laue_measured_fraction_max 0.993
_diffrn_reflns_limit_h_max 15
_diffrn_reflns_limit_h_min -15
_diffrn_reflns_limit_k_max 17
_diffrn_reflns_limit_k_min -17
_diffrn_reflns_limit_l_max 25
_diffrn_reflns_limit_l_min -25
_diffrn_reflns_number 35581
_diffrn_reflns_point_group_measured_fraction_full 1.000
_diffrn_reflns_point_group_measured_fraction_max 0.993
_diffrn_reflns_theta_full 25.000
_diffrn_reflns_theta_max 30.607
_diffrn_reflns_theta_min 1.186
_exptl_absorpt_coefficient_mu 1.627
_exptl_absorpt_correction_T_max 0.7461
_exptl_absorpt_correction_T_min 0.6448
_exptl_absorpt_correction_type empirical
_exptl_absorpt_process_details sadabs
_exptl_crystal_colour colorless
_exptl_crystal_density_diffrn 1.317
_exptl_crystal_description plate
_exptl_crystal_F_000 886
_exptl_crystal_size_max 0.150
_exptl_crystal_size_mid 0.100
_exptl_crystal_size_min 0.040
_refine_diff_density_max 1.284
_refine_diff_density_min -0.503
_refine_diff_density_rms 0.103
_refine_ls_extinction_method none
_refine_ls_goodness_of_fit_ref 1.006
_refine_ls_hydrogen_treatment constr
_refine_ls_matrix_type full
_refine_ls_number_parameters 472
_refine_ls_number_reflns 13085
_refine_ls_number_restraints 0
_refine_ls_restrained_S_all 1.006
_refine_ls_R_factor_all 0.0938
_refine_ls_R_factor_gt 0.0499
_refine_ls_shift/su_max 0.000
_refine_ls_shift/su_mean 0.000
_refine_ls_structure_factor_coef Fsqd
_refine_ls_weighting_details 'w=1/[\s^2^(Fo^2^)+(0.0513P)^2^+0.1276P] where P=(Fo^2^+2Fc^2^)/3'
_refine_ls_weighting_scheme calc
_refine_ls_wR_factor_gt 0.1038
_refine_ls_wR_factor_ref 0.1200
_reflns_Friedel_coverage 0.000
_reflns_number_gt 8559
_reflns_number_total 13085
_reflns_threshold_expression 'I > 2\s(I)'
_cod_data_source_file ja7b10776_si_008.cif
_cod_data_source_block znbrs10
_cod_database_code 4131788
_shelx_shelxl_version_number 2014/7
_shelx_space_group_comment
; 
The symmetry employed for this shelxl refinement is uniquely defined 
by the following loop, which should always be used as a source of 
symmetry information in preference to the above space-group names. 
They are only intended as comments. 
;
_shelx_estimated_absorpt_t_min 0.792
_shelx_estimated_absorpt_t_max 0.938

loop_
_space_group_symop_operation_xyz
'x, y, z'
'-x, -y, -z'

loop_
_atom_site_label
_atom_site_type_symbol
_atom_site_fract_x
_atom_site_fract_y
_atom_site_fract_z
_atom_site_U_iso_or_equiv
_atom_site_adp_type
_atom_site_occupancy
_atom_site_site_symmetry_order
_atom_site_calc_flag
_atom_site_refinement_flags_posn
_atom_site_refinement_flags_adp
Zn Zn 0.34254(3) 0.37394(3) 0.34027(2) 0.01487(8) Uani 1 1 d . .
Br Br 0.21099(3) 0.32044(3) 0.45515(2) 0.02541(8) Uani 1 1 d . .
Si1 Si 0.64314(8) 0.23980(7) 0.27995(4) 0.01761(16) Uani 1 1 d . .
Si2 Si 0.44610(8) 0.37367(7) 0.16562(4) 0.01663(16) Uani 1 1 d . .
Si3 Si 0.43861(8) 0.13492(7) 0.25720(5) 0.01870(16) Uani 1 1 d . .
N11 N 0.4701(2) 0.4429(2) 0.35685(12) 0.0158(5) Uani 1 1 d . .
N12 N 0.6766(2) 0.4323(2) 0.34586(13) 0.0172(5) Uani 1 1 d . .
N21 N 0.2188(2) 0.4992(2) 0.27201(13) 0.0171(5) Uani 1 1 d . .
N22 N 0.1825(2) 0.5782(2) 0.15347(13) 0.0192(5) Uani 1 1 d . .
N31 N 0.6637(2) 0.0588(2) 0.13437(14) 0.0238(5) Uani 1 1 d . .
N32 N 0.5508(2) -0.0623(2) 0.15254(14) 0.0228(5) Uani 1 1 d . .
C1 C 0.4836(3) 0.2657(2) 0.25231(15) 0.0158(5) Uani 1 1 d . .
C101 C 0.7942(3) 0.2180(3) 0.19890(18) 0.0303(7) Uani 1 1 d . .
H10A H 0.8759 0.1740 0.2202 0.046 Uiso 1 1 calc R U
H10B H 0.7938 0.2966 0.1742 0.046 Uiso 1 1 calc R U
H10C H 0.7915 0.1723 0.1602 0.046 Uiso 1 1 calc R U
C102 C 0.6964(3) 0.1152(3) 0.35752(18) 0.0288(7) Uani 1 1 d . .
H10D H 0.7685 0.1208 0.3767 0.043 Uiso 1 1 calc R U
H10E H 0.7286 0.0379 0.3360 0.043 Uiso 1 1 calc R U
H10F H 0.6199 0.1215 0.4006 0.043 Uiso 1 1 calc R U
C103 C 0.5995(3) 0.3813(2) 0.32954(15) 0.0158(5) Uani 1 1 d . .
C104 C 0.4621(3) 0.5383(2) 0.39148(15) 0.0159(5) Uani 1 1 d . .
C105 C 0.3505(3) 0.6307(3) 0.42648(16) 0.0206(6) Uani 1 1 d . .
H10G H 0.2623 0.6344 0.4305 0.025 Uiso 1 1 calc R U
C106 C 0.3725(3) 0.7171(3) 0.45522(17) 0.0239(6) Uani 1 1 d . .
H10H H 0.2984 0.7815 0.4793 0.029 Uiso 1 1 calc R U
C107 C 0.5032(3) 0.7102(3) 0.44898(17) 0.0242(6) Uani 1 1 d . .
H10I H 0.5156 0.7704 0.4693 0.029 Uiso 1 1 calc R U
C108 C 0.6140(3) 0.6196(2) 0.41450(16) 0.0201(6) Uani 1 1 d . .
H10J H 0.7020 0.6161 0.4106 0.024 Uiso 1 1 calc R U
C109 C 0.5921(3) 0.5327(2) 0.38542(15) 0.0165(5) Uani 1 1 d . .
C110 C 0.8248(3) 0.3895(3) 0.32106(17) 0.0223(6) Uani 1 1 d . .
H11A H 0.8563 0.3100 0.3002 0.027 Uiso 1 1 calc R U
C111 C 0.8930(3) 0.3700(3) 0.38890(18) 0.0296(7) Uani 1 1 d . .
H11B H 0.9905 0.3345 0.3712 0.044 Uiso 1 1 calc R U
H11C H 0.8647 0.3156 0.4303 0.044 Uiso 1 1 calc R U
H11D H 0.8680 0.4472 0.4089 0.044 Uiso 1 1 calc R U
C112 C 0.8620(3) 0.4755(3) 0.25461(18) 0.0307(7) Uani 1 1 d . .
H11E H 0.9593 0.4438 0.2360 0.046 Uiso 1 1 calc R U
H11F H 0.8330 0.5544 0.2733 0.046 Uiso 1 1 calc R U
H11G H 0.8175 0.4834 0.2118 0.046 Uiso 1 1 calc R U
C201 C 0.4508(3) 0.3138(3) 0.07537(15) 0.0243(6) Uani 1 1 d . .
H20A H 0.4476 0.3758 0.0315 0.036 Uiso 1 1 calc R U
H20B H 0.3735 0.2913 0.0829 0.036 Uiso 1 1 calc R U
H20C H 0.5338 0.2431 0.0644 0.036 Uiso 1 1 calc R U
C202 C 0.5455(3) 0.4723(3) 0.13645(17) 0.0264(7) Uani 1 1 d . .
H20D H 0.5103 0.5338 0.0952 0.040 Uiso 1 1 calc R U
H20E H 0.6398 0.4233 0.1173 0.040 Uiso 1 1 calc R U
H20F H 0.5382 0.5112 0.1817 0.040 Uiso 1 1 calc R U
C203 C 0.2687(3) 0.4903(2) 0.19609(15) 0.0165(5) Uani 1 1 d . .
C204 C 0.0962(3) 0.5961(2) 0.27970(16) 0.0174(5) Uani 1 1 d . .
C205 C 0.0041(3) 0.6434(3) 0.34625(16) 0.0216(6) Uani 1 1 d . .
H20G H 0.0202 0.6096 0.3970 0.026 Uiso 1 1 calc R U
C206 C -0.1117(3) 0.7415(3) 0.33524(18) 0.0251(6) Uani 1 1 d . .
H20H H -0.1758 0.7763 0.3794 0.030 Uiso 1 1 calc R U
C207 C -0.1362(3) 0.7905(3) 0.26047(18) 0.0265(7) Uani 1 1 d . .
H20I H -0.2169 0.8576 0.2552 0.032 Uiso 1 1 calc R U
C208 C -0.0469(3) 0.7443(3) 0.19428(18) 0.0251(6) Uani 1 1 d . .
H20J H -0.0647 0.7773 0.1437 0.030 Uiso 1 1 calc R U
C209 C 0.0717(3) 0.6463(2) 0.20512(16) 0.0181(6) Uani 1 1 d . .
C210 C 0.2059(3) 0.5987(3) 0.06793(16) 0.0227(6) Uani 1 1 d . .
H21A H 0.2991 0.5427 0.0478 0.027 Uiso 1 1 calc R U
C211 C 0.1988(3) 0.7254(3) 0.04009(17) 0.0277(7) Uani 1 1 d . .
H21B H 0.2236 0.7337 -0.0169 0.042 Uiso 1 1 calc R U
H21C H 0.2611 0.7416 0.0624 0.042 Uiso 1 1 calc R U
H21D H 0.1074 0.7827 0.0568 0.042 Uiso 1 1 calc R U
C212 C 0.1107(4) 0.5653(3) 0.03708(19) 0.0336(8) Uani 1 1 d . .
H21E H 0.1297 0.5756 -0.0200 0.050 Uiso 1 1 calc R U
H21F H 0.0178 0.6174 0.0566 0.050 Uiso 1 1 calc R U
H21G H 0.1234 0.4813 0.0548 0.050 Uiso 1 1 calc R U
C301 C 0.2625(3) 0.1869(3) 0.24033(18) 0.0260(7) Uani 1 1 d . .
H30A H 0.2383 0.1173 0.2448 0.039 Uiso 1 1 calc R U
H30B H 0.2574 0.2292 0.1881 0.039 Uiso 1 1 calc R U
H30C H 0.2002 0.2414 0.2793 0.039 Uiso 1 1 calc R U
C302 C 0.4480(3) 0.0334(3) 0.35011(18) 0.0288(7) Uani 1 1 d . .
H30D H 0.4001 -0.0189 0.3519 0.043 Uiso 1 1 calc R U
H30E H 0.4066 0.0820 0.3946 0.043 Uiso 1 1 calc R U
H30F H 0.5421 -0.0159 0.3524 0.043 Uiso 1 1 calc R U
C303 C 0.5581(3) 0.0361(2) 0.17731(16) 0.0193(6) Uani 1 1 d . .
C304 C 0.7252(3) -0.0254(3) 0.07959(17) 0.0226(6) Uani 1 1 d . .
C305 C 0.8367(3) -0.0378(3) 0.02016(18) 0.0285(7) Uani 1 1 d . .
H30G H 0.8835 0.0142 0.0129 0.034 Uiso 1 1 calc R U
C306 C 0.8776(3) -0.1279(3) -0.02800(19) 0.0338(8) Uani 1 1 d . .
H30H H 0.9538 -0.1384 -0.0689 0.041 Uiso 1 1 calc R U
C307 C 0.8081(4) -0.2036(3) -0.01702(19) 0.0354(8) Uani 1 1 d . .
H30I H 0.8375 -0.2641 -0.0515 0.042 Uiso 1 1 calc R U
C308 C 0.6975(3) -0.1938(3) 0.04240(19) 0.0317(7) Uani 1 1 d . .
H30J H 0.6524 -0.2473 0.0502 0.038 Uiso 1 1 calc R U
C309 C 0.6555(3) -0.1012(3) 0.09044(17) 0.0238(6) Uani 1 1 d . .
C310 C 0.4523(3) -0.1171(3) 0.18963(18) 0.0269(7) Uani 1 1 d . .
H31B H 0.3903 -0.0680 0.2330 0.032 Uiso 1 1 calc R U
C311 C 0.3677(4) -0.1112(4) 0.1329(2) 0.0458(10) Uani 1 1 d . .
H31C H 0.2995 -0.1436 0.1598 0.069 Uiso 1 1 calc R U
H31D H 0.4253 -0.1587 0.0895 0.069 Uiso 1 1 calc R U
H31E H 0.3239 -0.0274 0.1129 0.069 Uiso 1 1 calc R U
C312 C 0.5201(4) -0.2429(3) 0.2256(2) 0.0413(9) Uani 1 1 d . .
H31F H 0.4520 -0.2748 0.2538 0.062 Uiso 1 1 calc R U
H31G H 0.5722 -0.2411 0.2619 0.062 Uiso 1 1 calc R U
H31H H 0.5800 -0.2943 0.1845 0.062 Uiso 1 1 calc R U
C401 C 1.0659(8) -0.0102(9) 0.4224(7) 0.155(4) Uani 1 1 d . .
H40A H 1.1099 -0.0146 0.3693 0.186 Uiso 1 1 calc R U
C402 C 1.0756(7) 0.0593(7) 0.4662(8) 0.120(4) Uani 1 1 d . .
H40B H 1.1326 0.1016 0.4428 0.144 Uiso 1 1 calc R U
C403 C 1.0124(10) 0.0779(7) 0.5425(8) 0.130(4) Uani 1 1 d . .
H40C H 1.0212 0.1332 0.5696 0.156 Uiso 1 1 calc R U

loop_
_atom_site_aniso_label
_atom_site_aniso_U_11
_atom_site_aniso_U_22
_atom_site_aniso_U_33
_atom_site_aniso_U_23
_atom_site_aniso_U_13
_atom_site_aniso_U_12
Zn 0.01400(16) 0.01777(16) 0.01326(15) -0.00245(12) -0.00310(12) -0.00581(13)
Br 0.02426(16) 0.03965(19) 0.01632(14) -0.00020(13) -0.00163(11) -0.01853(14)
Si1 0.0147(4) 0.0183(4) 0.0191(4) -0.0069(3) -0.0040(3) -0.0031(3)
Si2 0.0171(4) 0.0179(4) 0.0133(3) -0.0027(3) -0.0025(3) -0.0047(3)
Si3 0.0197(4) 0.0160(4) 0.0210(4) -0.0037(3) -0.0047(3) -0.0062(3)
N11 0.0144(11) 0.0190(12) 0.0143(11) -0.0028(9) -0.0029(9) -0.0060(9)
N12 0.0137(11) 0.0185(12) 0.0196(12) -0.0034(10) -0.0036(9) -0.0055(10)
N21 0.0163(11) 0.0174(12) 0.0158(11) -0.0007(9) -0.0052(9) -0.0038(10)
N22 0.0180(12) 0.0200(12) 0.0156(11) -0.0007(9) -0.0042(9) -0.0030(10)
N31 0.0233(13) 0.0204(13) 0.0274(13) -0.0033(11) -0.0066(11) -0.0067(11)
N32 0.0256(13) 0.0179(12) 0.0259(13) -0.0021(10) -0.0085(11) -0.0071(11)
C1 0.0158(13) 0.0162(13) 0.0154(13) -0.0017(10) -0.0047(10) -0.0050(11)
C101 0.0219(16) 0.042(2) 0.0274(16) -0.0152(15) -0.0018(13) -0.0087(15)
C102 0.0317(17) 0.0226(16) 0.0335(17) -0.0047(14) -0.0163(14) -0.0049(14)
C103 0.0157(13) 0.0212(14) 0.0115(12) -0.0024(10) -0.0024(10) -0.0078(11)
C104 0.0185(13) 0.0147(13) 0.0132(12) -0.0009(10) -0.0048(10) -0.0042(11)
C105 0.0189(14) 0.0222(15) 0.0209(14) -0.0039(12) -0.0048(11) -0.0068(12)
C106 0.0246(16) 0.0174(14) 0.0259(15) -0.0097(12) -0.0024(12) -0.0024(12)
C107 0.0332(17) 0.0181(15) 0.0256(15) -0.0047(12) -0.0078(13) -0.0117(13)
C108 0.0223(15) 0.0208(15) 0.0205(14) -0.0029(12) -0.0064(11) -0.0099(12)
C109 0.0190(13) 0.0178(14) 0.0131(12) -0.0004(10) -0.0051(10) -0.0066(11)
C110 0.0133(13) 0.0291(16) 0.0257(15) -0.0061(13) -0.0035(11) -0.0081(12)
C111 0.0194(15) 0.0391(19) 0.0319(17) -0.0087(15) -0.0099(13) -0.0076(14)
C112 0.0228(16) 0.043(2) 0.0272(17) -0.0059(15) 0.0025(13) -0.0170(15)
C201 0.0339(17) 0.0299(17) 0.0112(13) -0.0057(12) -0.0038(12) -0.0132(14)
C202 0.0276(16) 0.0274(17) 0.0234(15) -0.0013(13) -0.0009(13) -0.0125(14)
C203 0.0165(13) 0.0161(13) 0.0166(13) 0.0002(11) -0.0050(11) -0.0057(11)
C204 0.0147(13) 0.0156(13) 0.0205(14) -0.0016(11) -0.0033(11) -0.0045(11)
C205 0.0210(15) 0.0248(15) 0.0176(14) -0.0033(12) -0.0016(11) -0.0082(13)
C206 0.0211(15) 0.0245(16) 0.0245(15) -0.0069(13) -0.0001(12) -0.0043(13)
C207 0.0182(15) 0.0229(16) 0.0287(16) -0.0014(13) -0.0026(12) 0.0001(12)
C208 0.0213(15) 0.0261(16) 0.0229(15) 0.0039(13) -0.0069(12) -0.0052(13)
C209 0.0158(13) 0.0188(14) 0.0170(13) -0.0014(11) -0.0028(11) -0.0043(11)
C210 0.0229(15) 0.0249(16) 0.0155(13) -0.0017(12) -0.0043(11) -0.0040(13)
C211 0.0325(17) 0.0265(16) 0.0196(15) 0.0035(13) -0.0037(13) -0.0099(14)
C212 0.046(2) 0.0324(19) 0.0255(17) -0.0004(14) -0.0151(15) -0.0144(16)
C301 0.0209(15) 0.0268(16) 0.0332(17) -0.0065(14) -0.0055(13) -0.0104(13)
C302 0.0349(18) 0.0271(17) 0.0263(16) -0.0009(13) -0.0055(14) -0.0148(15)
C303 0.0190(14) 0.0144(13) 0.0235(14) -0.0014(11) -0.0085(11) -0.0032(11)
C304 0.0235(15) 0.0179(14) 0.0212(14) -0.0039(12) -0.0071(12) -0.0005(12)
C305 0.0238(16) 0.0263(17) 0.0308(17) -0.0013(14) -0.0091(13) -0.0033(13)
C306 0.0306(18) 0.0373(19) 0.0233(16) -0.0034(14) -0.0065(14) -0.0019(15)
C307 0.038(2) 0.0332(19) 0.0288(17) -0.0110(15) -0.0094(15) -0.0027(16)
C308 0.0371(19) 0.0246(17) 0.0318(18) -0.0049(14) -0.0131(15) -0.0056(15)
C309 0.0246(15) 0.0213(15) 0.0225(15) -0.0032(12) -0.0093(12) -0.0026(13)
C310 0.0312(17) 0.0263(16) 0.0285(16) -0.0038(13) -0.0070(13) -0.0150(14)
C311 0.042(2) 0.055(2) 0.056(2) -0.008(2) -0.0203(19) -0.026(2)
C312 0.055(2) 0.0289(19) 0.042(2) 0.0028(16) -0.0102(18) -0.0196(18)
C401 0.087(6) 0.084(6) 0.279(12) 0.033(8) -0.091(7) -0.006(5)
C402 0.060(4) 0.044(4) 0.257(12) 0.037(6) -0.069(6) -0.019(3)
C403 0.088(6) 0.059(4) 0.264(12) -0.009(7) -0.118(7) -0.002(4)

loop_
_atom_type_symbol
_atom_type_description
_atom_type_scat_dispersion_real
_atom_type_scat_dispersion_imag
_atom_type_scat_source
C C 0.0033 0.0016 'International Tables Vol C Tables 4.2.6.8 and 6.1.1.4'
H H 0.0000 0.0000 'International Tables Vol C Tables 4.2.6.8 and 6.1.1.4'
N N 0.0061 0.0033 'International Tables Vol C Tables 4.2.6.8 and 6.1.1.4'
Si Si 0.0817 0.0704 'International Tables Vol C Tables 4.2.6.8 and 6.1.1.4'
Zn Zn 0.2839 1.4301 'International Tables Vol C Tables 4.2.6.8 and 6.1.1.4'
Br Br -0.2901 2.4595 'International Tables Vol C Tables 4.2.6.8 and 6.1.1.4'

loop_
_geom_angle_atom_site_label_1
_geom_angle_atom_site_label_2
_geom_angle_atom_site_label_3
_geom_angle
_geom_angle_site_symmetry_3
N11 Zn N21 107.64(9) .
N11 Zn C1 94.53(9) .
N21 Zn C1 98.57(9) .
N11 Zn Br 114.96(6) .
N21 Zn Br 108.88(6) .
C1 Zn Br 129.68(7) .
C1 Si1 C102 115.79(13) .
C1 Si1 C101 116.94(13) .
C102 Si1 C101 106.47(15) .
C1 Si1 C103 102.82(12) .
C102 Si1 C103 103.42(13) .
C101 Si1 C103 110.50(13) .
C1 Si2 C201 117.75(13) .
C1 Si2 C202 115.20(13) .
C201 Si2 C202 107.32(14) .
C1 Si2 C203 106.33(12) .
C201 Si2 C203 107.77(13) .
C202 Si2 C203 100.92(13) .
C1 Si3 C302 116.62(13) .
C1 Si3 C301 109.99(13) .
C302 Si3 C301 106.93(15) .
C1 Si3 C303 108.84(12) .
C302 Si3 C303 105.71(14) .
C301 Si3 C303 108.43(13) .
C103 N11 C104 107.4(2) .
C103 N11 Zn 115.02(18) .
C104 N11 Zn 137.59(18) .
C103 N12 C109 108.1(2) .
C103 N12 C110 124.6(2) .
C109 N12 C110 127.2(2) .
C203 N21 C204 107.6(2) .
C203 N21 Zn 112.96(17) .
C204 N21 Zn 139.43(18) .
C203 N22 C209 108.1(2) .
C203 N22 C210 125.5(2) .
C209 N22 C210 126.3(2) .
C303 N31 C304 106.3(2) .
C309 N32 C303 107.8(2) .
C309 N32 C310 126.9(2) .
C303 N32 C310 125.3(2) .
Si3 C1 Si2 113.72(14) .
Si3 C1 Si1 118.26(14) .
Si2 C1 Si1 114.80(14) .
Si3 C1 Zn 106.57(12) .
Si2 C1 Zn 99.31(12) .
Si1 C1 Zn 100.83(12) .
N11 C103 N12 110.5(2) .
N11 C103 Si1 117.09(19) .
N12 C103 Si1 132.4(2) .
N11 C104 C105 130.2(2) .
N11 C104 C109 108.6(2) .
C105 C104 C109 121.2(2) .
C106 C105 C104 117.7(3) .
C105 C106 C107 120.5(3) .
C108 C107 C106 122.3(3) .
C107 C108 C109 117.3(3) .
N12 C109 C108 133.5(3) .
N12 C109 C104 105.5(2) .
C108 C109 C104 121.0(3) .
N12 C110 C111 112.0(2) .
N12 C110 C112 109.9(2) .
C111 C110 C112 112.6(3) .
N21 C203 N22 110.1(2) .
N21 C203 Si2 117.91(19) .
N22 C203 Si2 131.7(2) .
N21 C204 C205 130.6(3) .
N21 C204 C209 108.4(2) .
C205 C204 C209 121.1(3) .
C206 C205 C204 117.3(3) .
C205 C206 C207 121.4(3) .
C208 C207 C206 122.0(3) .
C207 C208 C209 116.8(3) .
N22 C209 C204 105.7(2) .
N22 C209 C208 132.8(3) .
C204 C209 C208 121.5(3) .
N22 C210 C211 111.5(2) .
N22 C210 C212 110.0(2) .
C211 C210 C212 113.4(2) .
N31 C303 N32 110.4(2) .
N31 C303 Si3 120.9(2) .
N32 C303 Si3 128.6(2) .
C305 C304 N31 128.9(3) .
C305 C304 C309 121.3(3) .
N31 C304 C309 109.8(3) .
C306 C305 C304 118.1(3) .
C305 C306 C307 120.5(3) .
C308 C307 C306 122.4(3) .
C307 C308 C309 116.8(3) .
N32 C309 C304 105.8(2) .
N32 C309 C308 133.4(3) .
C304 C309 C308 120.9(3) .
N32 C310 C312 110.9(3) .
N32 C310 C311 111.1(3) .
C312 C310 C311 113.0(3) .
C402 C401 C403 116.9(10) 2_756
C401 C402 C403 127.2(9) .
C402 C403 C401 115.8(9) 2_756

loop_
_geom_bond_atom_site_label_1
_geom_bond_atom_site_label_2
_geom_bond_distance
_geom_bond_site_symmetry_2
Zn N11 2.028(2) .
Zn N21 2.038(2) .
Zn C1 2.124(3) .
Zn Br 2.3550(4) .
Si1 C1 1.851(3) .
Si1 C102 1.865(3) .
Si1 C101 1.882(3) .
Si1 C103 1.920(3) .
Si2 C1 1.850(3) .
Si2 C201 1.868(3) .
Si2 C202 1.880(3) .
Si2 C203 1.918(3) .
Si3 C1 1.847(3) .
Si3 C302 1.874(3) .
Si3 C301 1.885(3) .
Si3 C303 1.906(3) .
N11 C103 1.334(3) .
N11 C104 1.382(3) .
N12 C103 1.360(3) .
N12 C109 1.391(3) .
N12 C110 1.485(3) .
N21 C203 1.333(3) .
N21 C204 1.391(3) .
N22 C203 1.370(3) .
N22 C209 1.392(3) .
N22 C210 1.471(3) .
N31 C303 1.335(4) .
N31 C304 1.394(4) .
N32 C309 1.380(4) .
N32 C303 1.396(4) .
N32 C310 1.472(4) .
C104 C105 1.392(4) .
C104 C109 1.400(4) .
C105 C106 1.386(4) .
C106 C107 1.402(4) .
C107 C108 1.373(4) .
C108 C109 1.394(4) .
C110 C111 1.518(4) .
C110 C112 1.526(4) .
C204 C205 1.396(4) .
C204 C209 1.400(4) .
C205 C206 1.385(4) .
C206 C207 1.400(4) .
C207 C208 1.378(4) .
C208 C209 1.403(4) .
C210 C211 1.514(4) .
C210 C212 1.527(4) .
C304 C305 1.389(4) .
C304 C309 1.397(4) .
C305 C306 1.380(5) .
C306 C307 1.395(5) .
C307 C308 1.387(5) .
C308 C309 1.402(4) .
C310 C312 1.510(4) .
C310 C311 1.521(4) .
C401 C402 1.307(12) .
C401 C403 1.403(10) 2_756
C402 C403 1.378(11) .
C403 C401 1.403(11) 2_756

loop_
_geom_torsion_atom_site_label_1
_geom_torsion_atom_site_label_2
_geom_torsion_atom_site_label_3
_geom_torsion_atom_site_label_4
_geom_torsion
_geom_torsion_site_symmetry_1
_geom_torsion_site_symmetry_4
C302 Si3 C1 Si2 -170.81(15) . .
C301 Si3 C1 Si2 -48.88(19) . .
C303 Si3 C1 Si2 69.78(17) . .
C302 Si3 C1 Si1 50.1(2) . .
C301 Si3 C1 Si1 171.98(15) . .
C303 Si3 C1 Si1 -69.36(18) . .
C302 Si3 C1 Zn -62.44(17) . .
C301 Si3 C1 Zn 59.49(16) . .
C303 Si3 C1 Zn 178.15(11) . .
C201 Si2 C1 Si3 -29.1(2) . .
C202 Si2 C1 Si3 -157.38(14) . .
C203 Si2 C1 Si3 91.77(16) . .
C201 Si2 C1 Si1 111.48(17) . .
C202 Si2 C1 Si1 -16.8(2) . .
C203 Si2 C1 Si1 -127.63(14) . .
C201 Si2 C1 Zn -141.93(13) . .
C202 Si2 C1 Zn 89.81(14) . .
C203 Si2 C1 Zn -21.04(14) . .
C102 Si1 C1 Si3 -32.5(2) . .
C101 Si1 C1 Si3 94.27(19) . .
C103 Si1 C1 Si3 -144.50(15) . .
C102 Si1 C1 Si2 -171.23(14) . .
C101 Si1 C1 Si2 -44.4(2) . .
C103 Si1 C1 Si2 76.79(16) . .
C102 Si1 C1 Zn 83.11(15) . .
C101 Si1 C1 Zn -150.11(14) . .
C103 Si1 C1 Zn -28.87(14) . .
C104 N11 C103 N12 0.7(3) . .
Zn N11 C103 N12 -177.89(16) . .
C104 N11 C103 Si1 178.52(17) . .
Zn N11 C103 Si1 0.0(3) . .
C109 N12 C103 N11 -0.4(3) . .
C110 N12 C103 N11 -177.4(2) . .
C109 N12 C103 Si1 -177.8(2) . .
C110 N12 C103 Si1 5.2(4) . .
C103 N11 C104 C105 177.9(3) . .
Zn N11 C104 C105 -4.0(5) . .
C103 N11 C104 C109 -0.7(3) . .
Zn N11 C104 C109 177.4(2) . .
N11 C104 C105 C106 -178.5(3) . .
C109 C104 C105 C106 0.0(4) . .
C104 C105 C106 C107 -0.2(4) . .
C105 C106 C107 C108 0.2(5) . .
C106 C107 C108 C109 -0.1(4) . .
C103 N12 C109 C108 -178.2(3) . .
C110 N12 C109 C108 -1.3(5) . .
C103 N12 C109 C104 0.0(3) . .
C110 N12 C109 C104 176.9(2) . .
C107 C108 C109 N12 177.9(3) . .
C107 C108 C109 C104 -0.1(4) . .
N11 C104 C109 N12 0.4(3) . .
C105 C104 C109 N12 -178.3(2) . .
N11 C104 C109 C108 178.9(2) . .
C105 C104 C109 C108 0.2(4) . .
C103 N12 C110 C111 -128.2(3) . .
C109 N12 C110 C111 55.4(4) . .
C103 N12 C110 C112 105.9(3) . .
C109 N12 C110 C112 -70.5(3) . .
C204 N21 C203 N22 -0.2(3) . .
Zn N21 C203 N22 -178.72(17) . .
C204 N21 C203 Si2 174.36(18) . .
Zn N21 C203 Si2 -4.2(3) . .
C209 N22 C203 N21 -0.2(3) . .
C210 N22 C203 N21 178.0(2) . .
C209 N22 C203 Si2 -173.8(2) . .
C210 N22 C203 Si2 4.5(4) . .
C203 N21 C204 C205 -180.0(3) . .
Zn N21 C204 C205 -2.1(5) . .
C203 N21 C204 C209 0.5(3) . .
Zn N21 C204 C209 178.5(2) . .
N21 C204 C205 C206 -179.5(3) . .
C209 C204 C205 C206 -0.1(4) . .
C204 C205 C206 C207 0.7(4) . .
C205 C206 C207 C208 -0.3(5) . .
C206 C207 C208 C209 -0.9(5) . .
C203 N22 C209 C204 0.5(3) . .
C210 N22 C209 C204 -177.7(3) . .
C203 N22 C209 C208 -178.4(3) . .
C210 N22 C209 C208 3.4(5) . .
N21 C204 C209 N22 -0.7(3) . .
C205 C204 C209 N22 179.8(2) . .
N21 C204 C209 C208 178.4(3) . .
C205 C204 C209 C208 -1.1(4) . .
C207 C208 C209 N22 -179.6(3) . .
C207 C208 C209 C204 1.5(4) . .
C203 N22 C210 C211 -122.8(3) . .
C209 N22 C210 C211 55.1(4) . .
C203 N22 C210 C212 110.4(3) . .
C209 N22 C210 C212 -71.6(3) . .
C304 N31 C303 N32 1.0(3) . .
C304 N31 C303 Si3 -177.10(19) . .
C309 N32 C303 N31 -1.0(3) . .
C310 N32 C303 N31 176.0(3) . .
C309 N32 C303 Si3 176.8(2) . .
C310 N32 C303 Si3 -6.1(4) . .
C303 N31 C304 C305 178.0(3) . .
C303 N31 C304 C309 -0.6(3) . .
N31 C304 C305 C306 -178.8(3) . .
C309 C304 C305 C306 -0.3(4) . .
C304 C305 C306 C307 0.2(5) . .
C305 C306 C307 C308 -1.0(5) . .
C306 C307 C308 C309 1.7(5) . .
C303 N32 C309 C304 0.6(3) . .
C310 N32 C309 C304 -176.4(3) . .
C303 N32 C309 C308 -179.3(3) . .
C310 N32 C309 C308 3.7(5) . .
C305 C304 C309 N32 -178.8(3) . .
N31 C304 C309 N32 -0.1(3) . .
C305 C304 C309 C308 1.2(4) . .
N31 C304 C309 C308 179.9(3) . .
C307 C308 C309 N32 178.1(3) . .
C307 C308 C309 C304 -1.8(4) . .
C309 N32 C310 C312 62.9(4) . .
C303 N32 C310 C312 -113.6(3) . .
C309 N32 C310 C311 -63.7(4) . .
C303 N32 C310 C311 119.8(3) . .
C403 C401 C402 C403 -3.2(13) 2_756 .
C401 C402 C403 C401 3.2(12) . 2_756
